data_1555922
loop_
_publ_author_name
'Choi, Chulho'
'Nuhant, Philippe'
'Mousseau, James J.'
'Yang, Xiaojing'
'Gerstenberger, Brian S.'
'Williams, Jessica M.'
'Wright, Stephen W.'

_publ_section_title
;
 Synthesis of Chiral Azabicycles from Pyroglutaminols.
;
_journal_issue 21
_journal_name_full 'Organic letters'
_journal_page_first 5748
_journal_page_last 5751
_journal_paper_doi 10.1021/acs.orglett.6b03024
_journal_volume 18
_journal_year 2016
_chemical_formula_sum 'C10 H17 N O3'
_chemical_formula_weight 199.25
_space_group_IT_number 4
_space_group_name_Hall 'P 2yb'
_space_group_name_H-M_alt 'P 1 21 1'
_symmetry_cell_setting monoclinic
_symmetry_space_group_name_H-M 'P 1 21 1'
_atom_sites_solution_hydrogens geom
_atom_sites_solution_primary direct
_atom_sites_solution_secondary difmap
_audit_creation_method SHELXL-97
_cell_angle_alpha 90.00
_cell_angle_beta 100.734(6)
_cell_angle_gamma 90.00
_cell_formula_units_Z 2
_cell_length_a 5.7737(6)
_cell_length_b 7.9024(7)
_cell_length_c 11.5568(9)
_cell_measurement_reflns_used 813
_cell_measurement_temperature 123(2)
_cell_measurement_theta_max 67.15
_cell_measurement_theta_min 3.89
_cell_volume 518.07(8)
_computing_cell_refinement 'Bruker SAINT'
_computing_data_collection 'Bruker APEX2'
_computing_data_reduction 'Bruker SAINT'
_computing_molecular_graphics 'Bruker SHELXTL'
_computing_publication_material 'Bruker SHELXTL'
_computing_structure_refinement 'SHELXL-97 (Sheldrick, 2008)'
_computing_structure_solution 'SHELXS-97 (Sheldrick, 2008)'
_diffrn_ambient_temperature 123(2)
_diffrn_measured_fraction_theta_full 0.945
_diffrn_measured_fraction_theta_max 0.945
_diffrn_measurement_device_type 'Bruker APEX-II CCD'
_diffrn_measurement_method '\f and \w scans'
_diffrn_radiation_monochromator graphite
_diffrn_radiation_source 'fine-focus sealed tube'
_diffrn_radiation_type CuK\a
_diffrn_radiation_wavelength 1.54178
_diffrn_reflns_av_R_equivalents 0.0383
_diffrn_reflns_av_sigmaI/netI 0.0369
_diffrn_reflns_limit_h_max 6
_diffrn_reflns_limit_h_min -6
_diffrn_reflns_limit_k_max 7
_diffrn_reflns_limit_k_min -8
_diffrn_reflns_limit_l_max 13
_diffrn_reflns_limit_l_min -13
_diffrn_reflns_number 3826
_diffrn_reflns_theta_full 67.79
_diffrn_reflns_theta_max 67.79
_diffrn_reflns_theta_min 3.89
_exptl_absorpt_coefficient_mu 0.770
_exptl_absorpt_correction_T_max 0.9848
_exptl_absorpt_correction_T_min 0.6385
_exptl_absorpt_correction_type empirical
_exptl_crystal_colour colourless
_exptl_crystal_density_diffrn 1.277
_exptl_crystal_density_method 'not measured'
_exptl_crystal_description FLAT
_exptl_crystal_F_000 216
_exptl_crystal_size_max 0.64
_exptl_crystal_size_mid 0.10
_exptl_crystal_size_min 0.02
_refine_diff_density_max 0.154
_refine_diff_density_min -0.182
_refine_diff_density_rms 0.036
_refine_ls_abs_structure_details 'Flack H D (1983), Acta Cryst. A39, 876-881'
_refine_ls_abs_structure_Flack 0.1(2)
_refine_ls_extinction_coef 0.0030(12)
_refine_ls_extinction_expression Fc^*^=kFc[1+0.001xFc^2^\l^3^/sin(2\q)]^-1/4^
_refine_ls_extinction_method SHELXL
_refine_ls_goodness_of_fit_ref 1.272
_refine_ls_hydrogen_treatment mixed
_refine_ls_matrix_type full
_refine_ls_number_parameters 131
_refine_ls_number_reflns 1429
_refine_ls_number_restraints 1
_refine_ls_restrained_S_all 1.272
_refine_ls_R_factor_all 0.0362
_refine_ls_R_factor_gt 0.0330
_refine_ls_shift/su_max 0.000
_refine_ls_shift/su_mean 0.000
_refine_ls_structure_factor_coef Fsqd
_refine_ls_weighting_details 'calc w=1/[\s^2^(Fo^2^)+(0.0394P)^2^+0.0000P] where P=(Fo^2^+2Fc^2^)/3'
_refine_ls_weighting_scheme calc
_refine_ls_wR_factor_gt 0.0813
_refine_ls_wR_factor_ref 0.0826
_reflns_number_gt 1339
_reflns_number_total 1429
_reflns_threshold_expression >2sigma(I)
_cod_data_source_file ol6b03024_si_005.cif
_cod_data_source_block z463_0m
_cod_depositor_comments
;
The following automatic conversions were performed:

data item '_symmetry_cell_setting' value 'Monoclinic' was changed to
'monoclinic' in accordance with the
/home/saulius/struct/COD-crude-data/automatic-downloads/DataCite-retrospective/ACS/depositions/lib/dictionaries/cif_core.dic
dictionary named 'cif_core.dic' version 2.4.2 last updated on
2011-04-26.

Automatic conversion script
Id: cif_fix_values 6909 2019-04-08 15:41:33Z antanas 
;
_cod_original_sg_symbol_H-M P2(1)
_cod_database_code 1555922

loop_
_symmetry_equiv_pos_as_xyz
'x, y, z'
'-x, y+1/2, -z'

loop_
_atom_site_label
_atom_site_type_symbol
_atom_site_fract_x
_atom_site_fract_y
_atom_site_fract_z
_atom_site_U_iso_or_equiv
_atom_site_adp_type
_atom_site_occupancy
_atom_site_symmetry_multiplicity
_atom_site_calc_flag
_atom_site_refinement_flags
C1 C 0.9513(4) 0.3288(3) 0.72618(17) 0.0237(5) Uani 1 1 d .
H1A H 0.9254 0.3326 0.8084 0.028 Uiso 1 1 calc R
H1B H 1.1155 0.2934 0.7254 0.028 Uiso 1 1 calc R
C2 C 0.7723(4) 0.2140(3) 0.64896(17) 0.0232(5) Uani 1 1 d .
H2 H 0.8108 0.0907 0.6566 0.028 Uiso 1 1 calc R
C3 C 0.4818(4) 0.4185(3) 0.61313(18) 0.0256(5) Uani 1 1 d .
H3A H 0.4502 0.5053 0.6699 0.031 Uiso 1 1 calc R
H3B H 0.3422 0.4081 0.5492 0.031 Uiso 1 1 calc R
C4 C 0.7018(3) 0.4618(3) 0.56412(16) 0.0209(5) Uani 1 1 d .
H4 H 0.6813 0.5505 0.5013 0.025 Uiso 1 1 calc R
C5 C 0.7710(4) 0.2863(3) 0.52674(16) 0.0243(5) Uani 1 1 d .
H5A H 0.6503 0.2343 0.4649 0.029 Uiso 1 1 calc R
H5B H 0.9276 0.2836 0.5036 0.029 Uiso 1 1 calc R
C6 C 0.9389(3) 0.6476(3) 0.71167(15) 0.0195(4) Uani 1 1 d .
C7 C 1.2088(3) 0.7959(3) 0.86885(17) 0.0226(5) Uani 1 1 d .
C8 C 1.0192(4) 0.8934(3) 0.91696(18) 0.0276(5) Uani 1 1 d .
H8A H 0.9423 0.8180 0.9655 0.041 Uiso 1 1 calc R
H8B H 0.9017 0.9365 0.8513 0.041 Uiso 1 1 calc R
H8C H 1.0918 0.9884 0.9650 0.041 Uiso 1 1 calc R
C9 C 1.3217(4) 0.9019(3) 0.78490(18) 0.0267(5) Uani 1 1 d .
H9A H 1.2008 0.9371 0.7181 0.040 Uiso 1 1 calc R
H9B H 1.4421 0.8347 0.7562 0.040 Uiso 1 1 calc R
H9C H 1.3950 1.0022 0.8262 0.040 Uiso 1 1 calc R
C10 C 1.3933(4) 0.7272(3) 0.96913(18) 0.0306(5) Uani 1 1 d .
H10A H 1.5090 0.6600 0.9368 0.046 Uiso 1 1 calc R
H10B H 1.3165 0.6557 1.0202 0.046 Uiso 1 1 calc R
H10C H 1.4732 0.8217 1.0150 0.046 Uiso 1 1 calc R
N1 N 0.8944(3) 0.4919(2) 0.66539(13) 0.0214(4) Uani 1 1 d .
O1 O 0.5411(2) 0.25692(19) 0.67102(11) 0.0270(4) Uani 1 1 d .
O2 O 0.8426(2) 0.77603(17) 0.66832(10) 0.0235(4) Uani 1 1 d .
O3 O 1.1081(2) 0.64017(19) 0.81007(11) 0.0237(4) Uani 1 1 d .

loop_
_atom_site_aniso_label
_atom_site_aniso_U_11
_atom_site_aniso_U_22
_atom_site_aniso_U_33
_atom_site_aniso_U_23
_atom_site_aniso_U_13
_atom_site_aniso_U_12
C1 0.0223(12) 0.0218(13) 0.0278(10) 0.0016(9) 0.0065(9) 0.0003(8)
C2 0.0228(13) 0.0166(12) 0.0320(10) 0.0005(8) 0.0096(9) 0.0010(8)
C3 0.0239(12) 0.0228(13) 0.0309(10) 0.0022(9) 0.0077(9) 0.0011(9)
C4 0.0212(12) 0.0202(12) 0.0217(9) 0.0007(8) 0.0053(8) -0.0018(9)
C5 0.0239(11) 0.0217(12) 0.0286(9) -0.0028(9) 0.0080(8) -0.0021(9)
C6 0.0171(11) 0.0213(12) 0.0228(9) 0.0006(9) 0.0108(8) -0.0021(8)
C7 0.0230(12) 0.0189(13) 0.0268(9) -0.0037(9) 0.0068(8) -0.0027(8)
C8 0.0272(13) 0.0289(13) 0.0280(10) -0.0049(9) 0.0087(9) -0.0022(9)
C9 0.0260(13) 0.0244(12) 0.0308(11) -0.0029(9) 0.0078(9) -0.0041(9)
C10 0.0285(13) 0.0287(14) 0.0331(11) -0.0004(10) 0.0015(9) -0.0029(9)
N1 0.0235(10) 0.0149(10) 0.0251(8) 0.0005(7) 0.0030(7) -0.0001(7)
O1 0.0229(8) 0.0253(9) 0.0355(7) 0.0051(6) 0.0122(6) -0.0029(6)
O2 0.0229(8) 0.0193(9) 0.0285(7) 0.0015(6) 0.0051(6) 0.0019(6)
O3 0.0237(9) 0.0188(8) 0.0274(7) -0.0006(6) 0.0021(6) -0.0010(6)

loop_
_atom_type_symbol
_atom_type_description
_atom_type_scat_dispersion_real
_atom_type_scat_dispersion_imag
_atom_type_scat_source
C C 0.0181 0.0091 'International Tables Vol C Tables 4.2.6.8 and 6.1.1.4'
H H 0.0000 0.0000 'International Tables Vol C Tables 4.2.6.8 and 6.1.1.4'
N N 0.0311 0.0180 'International Tables Vol C Tables 4.2.6.8 and 6.1.1.4'
O O 0.0492 0.0322 'International Tables Vol C Tables 4.2.6.8 and 6.1.1.4'

loop_
_geom_angle_atom_site_label_1
_geom_angle_atom_site_label_2
_geom_angle_atom_site_label_3
_geom_angle
N1 C1 C2 100.00(15)
O1 C2 C5 103.33(16)
O1 C2 C1 107.67(16)
C5 C2 C1 101.81(17)
O1 C3 C4 103.15(16)
N1 C4 C3 107.38(15)
N1 C4 C5 99.95(15)
C3 C4 C5 100.42(16)
C2 C5 C4 91.99(15)
O2 C6 N1 123.96(17)
O2 C6 O3 125.6(2)
N1 C6 O3 110.37(18)
O3 C7 C9 110.26(15)
O3 C7 C10 102.36(16)
C9 C7 C10 111.16(17)
O3 C7 C8 110.00(16)
C9 C7 C8 112.12(19)
C10 C7 C8 110.52(16)
C6 N1 C1 126.85(15)
C6 N1 C4 121.46(15)
C1 N1 C4 107.75(16)
C2 O1 C3 105.74(15)
C6 O3 C7 120.81(17)

loop_
_geom_bond_atom_site_label_1
_geom_bond_atom_site_label_2
_geom_bond_distance
C1 N1 1.475(3)
C1 C2 1.531(3)
C2 O1 1.445(3)
C2 C5 1.522(3)
C3 O1 1.452(2)
C3 C4 1.523(3)
C4 N1 1.476(2)
C4 C5 1.528(3)
C6 O2 1.220(3)
C6 N1 1.347(3)
C6 O3 1.356(2)
C7 O3 1.472(2)
C7 C9 1.518(3)
C7 C10 1.520(3)
C7 C8 1.526(3)
